data_7155741
loop_
_publ_author_name
'Erker, Gerhard'
'Wang, Tongdao'
'Kohrt, Sonja'
'Daniliuc, Constantin Gabriel'
'Kehr, Gerald'

_publ_section_title
;
 Borata-Wittig Olefination Reactions of Ketones, Carboxylic Esters and
 Amides with Bis(pentafluorophenyl)borata-alkene Reagents
;
_journal_name_full 'Org. Biomol. Chem.'
_journal_paper_doi 10.1039/C7OB01591G
_journal_year 2017
_chemical_formula_sum 'C37 H34 B Cl F10 Li N O'
_chemical_formula_weight 751.85
_chemical_name_systematic
; 
 ? 
;
_space_group_IT_number 2
_symmetry_cell_setting triclinic
_symmetry_space_group_name_Hall '-P 1'
_symmetry_space_group_name_H-M 'P -1'
_atom_sites_solution_hydrogens geom
_atom_sites_solution_primary direct
_atom_sites_solution_secondary difmap
_audit_creation_method SHELXL-97
_audit_update_record
;
2017-05-10 deposited with the CCDC.
2017-06-30 downloaded from the CCDC.
;
_cell_angle_alpha 95.042(2)
_cell_angle_beta 90.491(2)
_cell_angle_gamma 109.468(2)
_cell_formula_units_Z 2
_cell_length_a 10.1977(3)
_cell_length_b 13.1232(5)
_cell_length_c 13.9306(5)
_cell_measurement_reflns_used 4534
_cell_measurement_temperature 173(2)
_cell_measurement_theta_max 27.88
_cell_measurement_theta_min 4.08
_cell_volume 1749.47(11)
_computing_cell_refinement 'Collect (Nonius B.V., 1998)'
_computing_data_collection 'Collect (Nonius B.V., 1998)'
_computing_data_reduction 'Denzo-SMN (Otwinowski & Minor, 1997)'
_computing_molecular_graphics 'XP-SHELXL-2013 (Sheldrick, 2013)'
_computing_publication_material 'SHELXL-2013 (Sheldrick, 2013)'
_computing_structure_refinement 'SHELXL-2013 (Sheldrick, 2013)'
_computing_structure_solution 'SHELXL-2013 (Sheldrick, 2013)'
_diffrn_ambient_temperature 173(2)
_diffrn_measured_fraction_theta_full 0.975
_diffrn_measured_fraction_theta_max 0.975
_diffrn_measurement_device_type 'Nonius KappaCCD APEXII'
_diffrn_measurement_method '\w and \f scans'
_diffrn_radiation_monochromator 'Montel mirror'
_diffrn_radiation_source 'rotating anode Nonius FR591'
_diffrn_radiation_type MoK\a
_diffrn_radiation_wavelength 0.71073
_diffrn_reflns_av_R_equivalents 0.056
_diffrn_reflns_av_sigmaI/netI 0.0559
_diffrn_reflns_limit_h_max 12
_diffrn_reflns_limit_h_min -11
_diffrn_reflns_limit_k_max 15
_diffrn_reflns_limit_k_min -15
_diffrn_reflns_limit_l_max 16
_diffrn_reflns_limit_l_min -16
_diffrn_reflns_number 17082
_diffrn_reflns_theta_full 25.00
_diffrn_reflns_theta_max 25.00
_diffrn_reflns_theta_min 4.10
_exptl_absorpt_coefficient_mu 0.194
_exptl_absorpt_correction_T_max 0.9942
_exptl_absorpt_correction_T_min 0.9846
_exptl_absorpt_correction_type multi-scan
_exptl_absorpt_process_details 'Denzo (Otwinowski, Borek, Majewski & Minor, 2003)'
_exptl_crystal_colour colourless
_exptl_crystal_density_diffrn 1.427
_exptl_crystal_density_method 'not measured'
_exptl_crystal_description prism
_exptl_crystal_F_000 772
_exptl_crystal_size_max 0.08
_exptl_crystal_size_mid 0.05
_exptl_crystal_size_min 0.03
_refine_diff_density_max 0.350
_refine_diff_density_min -0.414
_refine_diff_density_rms 0.054
_refine_ls_extinction_method none
_refine_ls_goodness_of_fit_ref 1.118
_refine_ls_hydrogen_treatment mixed
_refine_ls_matrix_type full
_refine_ls_number_parameters 477
_refine_ls_number_reflns 6015
_refine_ls_number_restraints 0
_refine_ls_restrained_S_all 1.118
_refine_ls_R_factor_all 0.1108
_refine_ls_R_factor_gt 0.0747
_refine_ls_shift/su_max 0.000
_refine_ls_shift/su_mean 0.000
_refine_ls_structure_factor_coef Fsqd
_refine_ls_weighting_details 'calc w=1/[\s^2^(Fo^2^)+(0.0000P)^2^+3.5229P] where P=(Fo^2^+2Fc^2^)/3'
_refine_ls_weighting_scheme calc
_refine_ls_wR_factor_gt 0.1301
_refine_ls_wR_factor_ref 0.1512
_reflns_number_gt 4299
_reflns_number_total 6015
_reflns_threshold_expression >2sigma(I)
_cod_data_source_file c7ob01591g2.cif
_cod_data_source_block erk8758
_cod_original_sg_symbol_H-M P-1
_cod_database_code 7155741

loop_
_symmetry_equiv_pos_as_xyz
'x, y, z'
'-x, -y, -z'

loop_
_atom_site_label
_atom_site_type_symbol
_atom_site_fract_x
_atom_site_fract_y
_atom_site_fract_z
_atom_site_U_iso_or_equiv
_atom_site_adp_type
_atom_site_occupancy
_atom_site_symmetry_multiplicity
_atom_site_calc_flag
_atom_site_refinement_flags
Li1 Li 0.6031(7) -0.2652(5) -0.2379(5) 0.0448(17) Uani 1 1 d .
O1 O 0.5164(3) -0.18364(19) -0.29541(19) 0.0376(6) Uani 1 1 d .
C1 C 0.3356(4) 0.0549(3) -0.3861(3) 0.0454(10) Uani 1 1 d .
H1A H 0.4226 0.0968 -0.3484 0.054 Uiso 1 1 calc R
H1B H 0.3562 0.0589 -0.4552 0.054 Uiso 1 1 calc R
C2 C 0.2940(4) -0.0646(3) -0.3645(3) 0.0374(9) Uani 1 1 d .
H2A H 0.2794 -0.0693 -0.2946 0.045 Uiso 1 1 calc R
H2B H 0.2052 -0.1070 -0.3997 0.045 Uiso 1 1 calc R
C3 C 0.4050(4) -0.1135(3) -0.3940(3) 0.0378(9) Uani 1 1 d .
H3 H 0.4282 -0.1019 -0.4627 0.045 Uiso 1 1 calc R
C4 C 0.5415(4) -0.0775(3) -0.3293(3) 0.0359(9) Uani 1 1 d .
H4 H 0.6237 -0.0605 -0.3712 0.043 Uiso 1 1 calc R
C11 C 0.2292(4) 0.1087(3) -0.3640(3) 0.0363(9) Uani 1 1 d .
C12 C 0.2201(4) 0.1555(3) -0.2726(3) 0.0489(11) Uani 1 1 d .
H12 H 0.2803 0.1511 -0.2219 0.059 Uiso 1 1 calc R
C13 C 0.1248(5) 0.2086(4) -0.2534(4) 0.0585(13) Uani 1 1 d .
H13 H 0.1195 0.2394 -0.1898 0.070 Uiso 1 1 calc R
C14 C 0.0385(5) 0.2168(4) -0.3258(4) 0.0596(13) Uani 1 1 d .
H14 H -0.0250 0.2550 -0.3134 0.072 Uiso 1 1 calc R
C15 C 0.0447(5) 0.1694(4) -0.4159(4) 0.0605(13) Uani 1 1 d .
H15 H -0.0168 0.1730 -0.4661 0.073 Uiso 1 1 calc R
C16 C 0.1392(4) 0.1162(3) -0.4351(3) 0.0465(10) Uani 1 1 d .
H16 H 0.1421 0.0841 -0.4986 0.056 Uiso 1 1 calc R
C21 C 0.5684(4) 0.0092(3) -0.2469(3) 0.0353(9) Uani 1 1 d .
C22 C 0.6773(4) 0.1059(3) -0.2512(3) 0.0439(10) Uani 1 1 d .
H22 H 0.7338 0.1152 -0.3058 0.053 Uiso 1 1 calc R
C23 C 0.7054(5) 0.1891(3) -0.1775(4) 0.0519(12) Uani 1 1 d .
H23 H 0.7808 0.2548 -0.1813 0.062 Uiso 1 1 calc R
C24 C 0.6241(5) 0.1758(3) -0.0999(3) 0.0474(11) Uani 1 1 d .
C25 C 0.5148(5) 0.0811(4) -0.0917(3) 0.0479(11) Uani 1 1 d .
H25 H 0.4583 0.0733 -0.0371 0.057 Uiso 1 1 calc R
C26 C 0.4892(4) -0.0031(3) -0.1657(3) 0.0442(10) Uani 1 1 d .
H26 H 0.4164 -0.0698 -0.1602 0.053 Uiso 1 1 calc R
Cl1 Cl 0.66121(15) 0.28038(12) -0.00657(11) 0.0808(5) Uani 1 1 d .
B1 B 0.3993(4) -0.2362(3) -0.3722(3) 0.0341(10) Uani 1 1 d .
C31 C 0.2672(4) -0.3245(3) -0.3263(3) 0.0347(9) Uani 1 1 d .
F32 F 0.4124(2) -0.36227(18) -0.20872(16) 0.0455(6) Uani 1 1 d .
C32 C 0.2825(4) -0.3807(3) -0.2500(3) 0.0364(9) Uani 1 1 d .
F33 F 0.2025(3) -0.5110(2) -0.13715(19) 0.0618(7) Uani 1 1 d .
C33 C 0.1769(5) -0.4595(3) -0.2109(3) 0.0455(10) Uani 1 1 d .
F34 F -0.0612(3) -0.5626(2) -0.2119(2) 0.0778(9) Uani 1 1 d .
C34 C 0.0442(5) -0.4865(3) -0.2485(4) 0.0546(12) Uani 1 1 d .
F35 F -0.1093(3) -0.4582(2) -0.3617(3) 0.0893(11) Uani 1 1 d .
C35 C 0.0215(4) -0.4328(4) -0.3246(4) 0.0571(13) Uani 1 1 d .
F36 F 0.1001(3) -0.3084(2) -0.4371(2) 0.0659(8) Uani 1 1 d .
C36 C 0.1306(4) -0.3556(3) -0.3618(3) 0.0457(10) Uani 1 1 d .
C41 C 0.4544(4) -0.2978(3) -0.4633(3) 0.0346(9) Uani 1 1 d .
F42 F 0.6109(2) -0.34856(18) -0.36589(16) 0.0463(6) Uani 1 1 d .
C42 C 0.5579(4) -0.3431(3) -0.4560(3) 0.0364(9) Uani 1 1 d .
F43 F 0.7159(2) -0.42764(19) -0.51759(19) 0.0543(7) Uani 1 1 d .
C43 C 0.6134(4) -0.3864(3) -0.5316(3) 0.0402(10) Uani 1 1 d .
F44 F 0.6126(3) -0.4310(2) -0.69923(19) 0.0628(7) Uani 1 1 d .
C44 C 0.5617(5) -0.3888(3) -0.6231(3) 0.0443(10) Uani 1 1 d .
F45 F 0.4059(3) -0.3489(2) -0.72610(19) 0.0730(9) Uani 1 1 d .
C45 C 0.4563(5) -0.3471(3) -0.6360(3) 0.0472(11) Uani 1 1 d .
F46 F 0.3015(3) -0.2644(2) -0.57656(18) 0.0585(7) Uani 1 1 d .
C46 C 0.4054(4) -0.3039(3) -0.5577(3) 0.0413(10) Uani 1 1 d .
N1 N 0.7857(3) -0.2630(3) -0.1765(3) 0.0384(8) Uani 1 1 d .
H1 H 0.810(4) -0.303(3) -0.213(3) 0.043(13) Uiso 1 1 d .
C51 C 0.7797(4) -0.3179(3) -0.0851(3) 0.0452(10) Uani 1 1 d .
C52 C 0.9266(5) -0.3085(4) -0.0494(3) 0.0532(12) Uani 1 1 d .
H52A H 0.9215 -0.3353 0.0152 0.064 Uiso 1 1 calc R
H52B H 0.9625 -0.3553 -0.0938 0.064 Uiso 1 1 calc R
C53 C 1.0276(5) -0.1921(4) -0.0435(4) 0.0572(13) Uani 1 1 d .
H53A H 0.9954 -0.1456 0.0038 0.069 Uiso 1 1 calc R
H53B H 1.1210 -0.1900 -0.0212 0.069 Uiso 1 1 calc R
C54 C 1.0361(4) -0.1494(4) -0.1418(4) 0.0582(13) Uani 1 1 d .
H54A H 1.0747 -0.1932 -0.1874 0.070 Uiso 1 1 calc R
H54B H 1.1007 -0.0735 -0.1368 0.070 Uiso 1 1 calc R
C55 C 0.8939(4) -0.1529(3) -0.1822(3) 0.0463(11) Uani 1 1 d .
C56 C 0.7053(5) -0.2708(5) -0.0084(3) 0.0666(14) Uani 1 1 d .
H56A H 0.7658 -0.1979 0.0165 0.100 Uiso 1 1 calc R
H56B H 0.6829 -0.3176 0.0445 0.100 Uiso 1 1 calc R
H56C H 0.6192 -0.2665 -0.0367 0.100 Uiso 1 1 calc R
C57 C 0.6945(5) -0.4360(4) -0.1120(4) 0.0684(15) Uani 1 1 d .
H57A H 0.5999 -0.4417 -0.1324 0.103 Uiso 1 1 calc R
H57B H 0.6907 -0.4770 -0.0560 0.103 Uiso 1 1 calc R
H57C H 0.7377 -0.4657 -0.1650 0.103 Uiso 1 1 calc R
C58 C 0.9037(5) -0.1352(4) -0.2887(4) 0.0668(15) Uani 1 1 d .
H58A H 0.9294 -0.1933 -0.3240 0.100 Uiso 1 1 calc R
H58B H 0.9746 -0.0649 -0.2967 0.100 Uiso 1 1 calc R
H58C H 0.8134 -0.1360 -0.3141 0.100 Uiso 1 1 calc R
C59 C 0.8479(5) -0.0648(4) -0.1288(4) 0.0635(14) Uani 1 1 d .
H59A H 0.7490 -0.0790 -0.1439 0.095 Uiso 1 1 calc R
H59B H 0.9027 0.0062 -0.1490 0.095 Uiso 1 1 calc R
H59C H 0.8624 -0.0648 -0.0591 0.095 Uiso 1 1 calc R

loop_
_atom_site_aniso_label
_atom_site_aniso_U_11
_atom_site_aniso_U_22
_atom_site_aniso_U_33
_atom_site_aniso_U_23
_atom_site_aniso_U_13
_atom_site_aniso_U_12
Li1 0.043(4) 0.039(4) 0.050(4) 0.011(3) 0.003(3) 0.010(3)
O1 0.0382(15) 0.0283(13) 0.0431(16) 0.0004(12) -0.0074(12) 0.0077(12)
C1 0.043(2) 0.036(2) 0.061(3) 0.014(2) 0.006(2) 0.0153(19)
C2 0.031(2) 0.038(2) 0.042(2) 0.0069(18) 0.0033(18) 0.0088(17)
C3 0.039(2) 0.035(2) 0.038(2) 0.0011(17) -0.0027(18) 0.0112(18)
C4 0.036(2) 0.033(2) 0.040(2) 0.0090(17) 0.0052(18) 0.0127(17)
C11 0.036(2) 0.031(2) 0.039(2) 0.0095(17) 0.0020(18) 0.0063(17)
C12 0.047(3) 0.049(3) 0.048(3) 0.007(2) -0.004(2) 0.012(2)
C13 0.060(3) 0.053(3) 0.057(3) -0.004(2) 0.020(3) 0.013(2)
C14 0.047(3) 0.044(3) 0.094(4) 0.005(3) 0.012(3) 0.023(2)
C15 0.044(3) 0.062(3) 0.080(4) 0.013(3) -0.008(3) 0.022(2)
C16 0.048(3) 0.048(3) 0.042(3) 0.009(2) 0.002(2) 0.014(2)
C21 0.040(2) 0.033(2) 0.034(2) 0.0042(17) -0.0010(18) 0.0144(18)
C22 0.036(2) 0.036(2) 0.055(3) 0.0083(19) 0.002(2) 0.0045(18)
C23 0.043(3) 0.033(2) 0.071(3) 0.001(2) -0.011(2) 0.0032(19)
C24 0.047(3) 0.044(2) 0.052(3) -0.007(2) -0.013(2) 0.019(2)
C25 0.051(3) 0.061(3) 0.041(2) 0.005(2) 0.004(2) 0.031(2)
C26 0.047(2) 0.037(2) 0.047(3) 0.0073(19) 0.000(2) 0.0117(19)
Cl1 0.0794(9) 0.0748(9) 0.0903(11) -0.0415(8) -0.0294(8) 0.0419(8)
B1 0.033(2) 0.031(2) 0.037(3) 0.0052(19) -0.0021(19) 0.0087(19)
C31 0.038(2) 0.0282(19) 0.040(2) 0.0033(17) 0.0036(18) 0.0129(17)
F32 0.0453(13) 0.0457(13) 0.0448(14) 0.0124(11) -0.0019(11) 0.0124(11)
C32 0.032(2) 0.033(2) 0.041(2) 0.0016(17) 0.0030(18) 0.0076(17)
F33 0.0740(18) 0.0561(16) 0.0565(16) 0.0271(13) 0.0164(14) 0.0176(14)
C33 0.052(3) 0.036(2) 0.051(3) 0.013(2) 0.013(2) 0.014(2)
F34 0.0567(17) 0.0527(17) 0.119(3) 0.0294(17) 0.0281(17) 0.0061(14)
C34 0.045(3) 0.036(2) 0.081(4) 0.018(2) 0.023(2) 0.008(2)
F35 0.0350(15) 0.073(2) 0.150(3) 0.038(2) -0.0128(17) -0.0025(14)
C35 0.033(2) 0.048(3) 0.087(4) 0.009(3) -0.004(2) 0.008(2)
F36 0.0465(15) 0.0556(16) 0.090(2) 0.0262(15) -0.0224(14) 0.0055(12)
C36 0.045(2) 0.038(2) 0.056(3) 0.006(2) -0.005(2) 0.015(2)
C41 0.035(2) 0.0239(19) 0.040(2) 0.0047(16) -0.0014(18) 0.0034(16)
F42 0.0516(14) 0.0465(14) 0.0463(14) 0.0049(11) -0.0037(11) 0.0237(12)
C42 0.038(2) 0.031(2) 0.035(2) 0.0069(17) 0.0018(18) 0.0044(17)
F43 0.0488(14) 0.0502(15) 0.0698(18) 0.0028(13) 0.0075(13) 0.0249(12)
C43 0.038(2) 0.028(2) 0.053(3) 0.0063(18) 0.007(2) 0.0074(18)
F44 0.086(2) 0.0495(15) 0.0551(16) -0.0049(13) 0.0142(14) 0.0282(14)
C44 0.057(3) 0.024(2) 0.047(3) 0.0016(18) 0.014(2) 0.0087(19)
F45 0.114(2) 0.0697(19) 0.0438(16) -0.0082(14) -0.0171(16) 0.0453(18)
C45 0.068(3) 0.034(2) 0.037(2) 0.0004(18) -0.008(2) 0.014(2)
F46 0.0696(17) 0.0612(16) 0.0527(16) -0.0068(13) -0.0185(13) 0.0361(14)
C46 0.048(2) 0.029(2) 0.047(3) -0.0009(18) -0.003(2) 0.0147(19)
N1 0.0379(19) 0.0376(19) 0.039(2) 0.0018(16) -0.0047(16) 0.0125(16)
C51 0.046(2) 0.045(2) 0.046(3) 0.011(2) -0.005(2) 0.016(2)
C52 0.058(3) 0.056(3) 0.053(3) 0.007(2) -0.010(2) 0.029(2)
C53 0.044(3) 0.062(3) 0.064(3) 0.004(2) -0.018(2) 0.017(2)
C54 0.039(2) 0.065(3) 0.065(3) 0.012(3) -0.005(2) 0.007(2)
C55 0.035(2) 0.043(2) 0.054(3) 0.008(2) -0.004(2) 0.0031(19)
C56 0.057(3) 0.095(4) 0.054(3) 0.019(3) 0.009(2) 0.030(3)
C57 0.066(3) 0.046(3) 0.086(4) 0.027(3) -0.015(3) 0.006(2)
C58 0.046(3) 0.078(4) 0.068(3) 0.031(3) -0.001(2) 0.003(3)
C59 0.059(3) 0.044(3) 0.082(4) 0.001(3) -0.019(3) 0.012(2)

loop_
_atom_type_symbol
_atom_type_description
_atom_type_scat_dispersion_real
_atom_type_scat_dispersion_imag
_atom_type_scat_source
C C 0.0033 0.0016 'International Tables Vol C Tables 4.2.6.8 and 6.1.1.4'
H H 0.0000 0.0000 'International Tables Vol C Tables 4.2.6.8 and 6.1.1.4'
Li Li -0.0003 0.0001 'International Tables Vol C Tables 4.2.6.8 and 6.1.1.4'
B B 0.0013 0.0007 'International Tables Vol C Tables 4.2.6.8 and 6.1.1.4'
N N 0.0061 0.0033 'International Tables Vol C Tables 4.2.6.8 and 6.1.1.4'
O O 0.0106 0.0060 'International Tables Vol C Tables 4.2.6.8 and 6.1.1.4'
F F 0.0171 0.0103 'International Tables Vol C Tables 4.2.6.8 and 6.1.1.4'
Cl Cl 0.1484 0.1585 'International Tables Vol C Tables 4.2.6.8 and 6.1.1.4'

loop_
_geom_angle_atom_site_label_1
_geom_angle_atom_site_label_2
_geom_angle_atom_site_label_3
_geom_angle
O1 Li1 F32 86.7(3)
O1 Li1 F42 91.3(3)
F32 Li1 F42 95.0(3)
O1 Li1 N1 144.3(4)
F32 Li1 N1 126.1(4)
F42 Li1 N1 98.6(3)
C4 O1 B1 91.3(3)
C4 O1 Li1 142.4(3)
B1 O1 Li1 120.8(3)
C11 C1 C2 115.5(3)
C11 C1 H1A 108.4
C2 C1 H1A 108.4
C11 C1 H1B 108.4
C2 C1 H1B 108.4
H1A C1 H1B 107.5
C3 C2 C1 111.6(3)
C3 C2 H2A 109.3
C1 C2 H2A 109.3
C3 C2 H2B 109.3
C1 C2 H2B 109.3
H2A C2 H2B 108.0
C2 C3 C4 117.2(3)
C2 C3 B1 123.8(3)
C4 C3 B1 83.3(3)
C2 C3 H3 109.9
C4 C3 H3 109.9
B1 C3 H3 109.9
O1 C4 C21 111.4(3)
O1 C4 C3 94.7(3)
C21 C4 C3 121.7(3)
O1 C4 H4 109.3
C21 C4 H4 109.3
C3 C4 H4 109.3
C16 C11 C12 117.4(4)
C16 C11 C1 121.0(4)
C12 C11 C1 121.6(4)
C11 C12 C13 121.3(4)
C11 C12 H12 119.3
C13 C12 H12 119.3
C14 C13 C12 120.2(4)
C14 C13 H13 119.9
C12 C13 H13 119.9
C15 C14 C13 119.1(4)
C15 C14 H14 120.5
C13 C14 H14 120.5
C14 C15 C16 120.8(4)
C14 C15 H15 119.6
C16 C15 H15 119.6
C11 C16 C15 121.2(4)
C11 C16 H16 119.4
C15 C16 H16 119.4
C22 C21 C26 118.2(4)
C22 C21 C4 119.1(4)
C26 C21 C4 122.7(4)
C23 C22 C21 121.4(4)
C23 C22 H22 119.3
C21 C22 H22 119.3
C24 C23 C22 119.2(4)
C24 C23 H23 120.4
C22 C23 H23 120.4
C23 C24 C25 121.8(4)
C23 C24 Cl1 119.0(4)
C25 C24 Cl1 119.1(4)
C24 C25 C26 118.4(4)
C24 C25 H25 120.8
C26 C25 H25 120.8
C21 C26 C25 121.0(4)
C21 C26 H26 119.5
C25 C26 H26 119.5
O1 B1 C31 110.5(3)
O1 B1 C3 88.4(3)
C31 B1 C3 124.4(3)
O1 B1 C41 110.7(3)
C31 B1 C41 109.1(3)
C3 B1 C41 111.8(3)
C32 C31 C36 112.8(4)
C32 C31 B1 122.5(3)
C36 C31 B1 124.5(4)
C32 F32 Li1 132.7(3)
F32 C32 C33 114.3(3)
F32 C32 C31 120.1(3)
C33 C32 C31 125.5(4)
F33 C33 C34 119.7(4)
F33 C33 C32 121.2(4)
C34 C33 C32 119.1(4)
F34 C34 C33 120.7(4)
F34 C34 C35 121.0(4)
C33 C34 C35 118.4(4)
F35 C35 C36 120.9(4)
F35 C35 C34 118.8(4)
C36 C35 C34 120.3(4)
F36 C36 C35 116.7(4)
F36 C36 C31 119.5(4)
C35 C36 C31 123.9(4)
C42 C41 C46 112.7(4)
C42 C41 B1 124.6(3)
C46 C41 B1 122.6(3)
C42 F42 Li1 130.1(3)
C43 C42 F42 115.2(3)
C43 C42 C41 125.6(4)
F42 C42 C41 119.2(3)
F43 C43 C42 121.5(4)
F43 C43 C44 119.7(4)
C42 C43 C44 118.8(4)
F44 C44 C43 120.8(4)
F44 C44 C45 120.3(4)
C43 C44 C45 118.9(4)
F45 C45 C46 121.2(4)
F45 C45 C44 119.0(4)
C46 C45 C44 119.8(4)
F46 C46 C45 116.2(4)
F46 C46 C41 119.8(4)
C45 C46 C41 124.1(4)
C55 N1 C51 118.7(3)
C55 N1 Li1 109.2(3)
C51 N1 Li1 117.8(3)
C55 N1 H1 105(3)
C51 N1 H1 100(3)
Li1 N1 H1 104(3)
N1 C51 C57 105.5(3)
N1 C51 C56 110.4(3)
C57 C51 C56 108.7(4)
N1 C51 C52 110.6(4)
C57 C51 C52 109.8(4)
C56 C51 C52 111.5(4)
C53 C52 C51 112.4(3)
C53 C52 H52A 109.1
C51 C52 H52A 109.1
C53 C52 H52B 109.1
C51 C52 H52B 109.1
H52A C52 H52B 107.9
C54 C53 C52 109.9(4)
C54 C53 H53A 109.7
C52 C53 H53A 109.7
C54 C53 H53B 109.7
C52 C53 H53B 109.7
H53A C53 H53B 108.2
C53 C54 C55 112.6(4)
C53 C54 H54A 109.1
C55 C54 H54A 109.1
C53 C54 H54B 109.1
C55 C54 H54B 109.1
H54A C54 H54B 107.8
N1 C55 C58 106.0(3)
N1 C55 C59 110.4(4)
C58 C55 C59 109.0(4)
N1 C55 C54 111.1(3)
C58 C55 C54 109.5(4)
C59 C55 C54 110.7(4)
C51 C56 H56A 109.5
C51 C56 H56B 109.5
H56A C56 H56B 109.5
C51 C56 H56C 109.5
H56A C56 H56C 109.5
H56B C56 H56C 109.5
C51 C57 H57A 109.5
C51 C57 H57B 109.5
H57A C57 H57B 109.5
C51 C57 H57C 109.5
H57A C57 H57C 109.5
H57B C57 H57C 109.5
C55 C58 H58A 109.5
C55 C58 H58B 109.5
H58A C58 H58B 109.5
C55 C58 H58C 109.5
H58A C58 H58C 109.5
H58B C58 H58C 109.5
C55 C59 H59A 109.5
C55 C59 H59B 109.5
H59A C59 H59B 109.5
C55 C59 H59C 109.5
H59A C59 H59C 109.5
H59B C59 H59C 109.5

loop_
_geom_bond_atom_site_label_1
_geom_bond_atom_site_label_2
_geom_bond_distance
Li1 O1 1.828(7)
Li1 F32 2.006(7)
Li1 F42 2.025(8)
Li1 N1 2.033(8)
O1 C4 1.451(4)
O1 B1 1.531(5)
C1 C11 1.500(5)
C1 C2 1.541(5)
C1 H1A 0.9900
C1 H1B 0.9900
C2 C3 1.519(5)
C2 H2A 0.9900
C2 H2B 0.9900
C3 C4 1.562(5)
C3 B1 1.647(6)
C3 H3 1.0000
C4 C21 1.498(5)
C4 H4 1.0000
C11 C16 1.376(5)
C11 C12 1.382(6)
C12 C13 1.388(6)
C12 H12 0.9500
C13 C14 1.368(7)
C13 H13 0.9500
C14 C15 1.363(7)
C14 H14 0.9500
C15 C16 1.382(6)
C15 H15 0.9500
C16 H16 0.9500
C21 C22 1.386(5)
C21 C26 1.386(6)
C22 C23 1.386(6)
C22 H22 0.9500
C23 C24 1.356(6)
C23 H23 0.9500
C24 C25 1.380(6)
C24 Cl1 1.746(4)
C25 C26 1.398(6)
C25 H25 0.9500
C26 H26 0.9500
B1 C31 1.634(6)
B1 C41 1.648(6)
C31 C32 1.381(5)
C31 C36 1.387(5)
F32 C32 1.376(4)
C32 C33 1.376(5)
F33 C33 1.347(5)
C33 C34 1.366(6)
F34 C34 1.341(5)
C34 C35 1.381(7)
F35 C35 1.349(5)
C35 C36 1.372(6)
F36 C36 1.350(5)
C41 C42 1.380(5)
C41 C46 1.389(5)
F42 C42 1.380(4)
C42 C43 1.368(5)
F43 C43 1.347(4)
C43 C44 1.370(6)
F44 C44 1.340(5)
C44 C45 1.376(6)
F45 C45 1.348(5)
C45 C46 1.370(6)
F46 C46 1.359(4)
N1 C55 1.506(5)
N1 C51 1.509(5)
N1 H1 0.81(4)
C51 C57 1.514(6)
C51 C56 1.521(6)
C51 C52 1.536(6)
C52 C53 1.526(6)
C52 H52A 0.9900
C52 H52B 0.9900
C53 C54 1.518(6)
C53 H53A 0.9900
C53 H53B 0.9900
C54 C55 1.536(6)
C54 H54A 0.9900
C54 H54B 0.9900
C55 C58 1.522(6)
C55 C59 1.526(6)
C56 H56A 0.9800
C56 H56B 0.9800
C56 H56C 0.9800
C57 H57A 0.9800
C57 H57B 0.9800
C57 H57C 0.9800
C58 H58A 0.9800
C58 H58B 0.9800
C58 H58C 0.9800
C59 H59A 0.9800
C59 H59B 0.9800
C59 H59C 0.9800

loop_
_geom_torsion_atom_site_label_1
_geom_torsion_atom_site_label_2
_geom_torsion_atom_site_label_3
_geom_torsion_atom_site_label_4
_geom_torsion
F32 Li1 O1 C4 163.1(4)
F42 Li1 O1 C4 -102.0(5)
N1 Li1 O1 C4 4.7(11)
F32 Li1 O1 B1 -52.2(4)
F42 Li1 O1 B1 42.7(4)
N1 Li1 O1 B1 149.4(6)
C11 C1 C2 C3 177.0(3)
C1 C2 C3 C4 73.7(4)
C1 C2 C3 B1 174.5(3)
B1 O1 C4 C21 139.1(3)
Li1 O1 C4 C21 -70.7(6)
B1 O1 C4 C3 12.4(3)
Li1 O1 C4 C3 162.6(5)
C2 C3 C4 O1 113.1(3)
B1 C3 C4 O1 -11.6(3)
C2 C3 C4 C21 -5.6(5)
B1 C3 C4 C21 -130.4(4)
C2 C1 C11 C16 -96.9(5)
C2 C1 C11 C12 85.0(5)
C16 C11 C12 C13 -0.6(6)
C1 C11 C12 C13 177.6(4)
C11 C12 C13 C14 -0.8(7)
C12 C13 C14 C15 1.9(7)
C13 C14 C15 C16 -1.7(7)
C12 C11 C16 C15 0.8(6)
C1 C11 C16 C15 -177.4(4)
C14 C15 C16 C11 0.4(7)
O1 C4 C21 C22 135.3(4)
C3 C4 C21 C22 -114.5(4)
O1 C4 C21 C26 -44.4(5)
C3 C4 C21 C26 65.8(5)
C26 C21 C22 C23 -1.1(6)
C4 C21 C22 C23 179.2(4)
C21 C22 C23 C24 -0.4(6)
C22 C23 C24 C25 0.6(7)
C22 C23 C24 Cl1 179.3(3)
C23 C24 C25 C26 0.6(6)
Cl1 C24 C25 C26 -178.0(3)
C22 C21 C26 C25 2.4(6)
C4 C21 C26 C25 -177.9(4)
C24 C25 C26 C21 -2.2(6)
C4 O1 B1 C31 -138.0(3)
Li1 O1 B1 C31 62.6(4)
C4 O1 B1 C3 -11.7(3)
Li1 O1 B1 C3 -171.1(3)
C4 O1 B1 C41 101.0(3)
Li1 O1 B1 C41 -58.3(5)
C2 C3 B1 O1 -107.5(4)
C4 C3 B1 O1 11.0(3)
C2 C3 B1 C31 6.5(6)
C4 C3 B1 C31 124.9(4)
C2 C3 B1 C41 140.9(4)
C4 C3 B1 C41 -100.7(3)
O1 B1 C31 C32 -28.9(5)
C3 B1 C31 C32 -131.5(4)
C41 B1 C31 C32 93.0(4)
O1 B1 C31 C36 154.7(4)
C3 B1 C31 C36 52.1(6)
C41 B1 C31 C36 -83.4(4)
O1 Li1 F32 C32 22.9(5)
F42 Li1 F32 C32 -68.2(4)
N1 Li1 F32 C32 -172.6(4)
Li1 F32 C32 C33 176.7(4)
Li1 F32 C32 C31 -1.3(6)
C36 C31 C32 F32 177.7(3)
B1 C31 C32 F32 0.9(5)
C36 C31 C32 C33 -0.1(6)
B1 C31 C32 C33 -176.8(4)
F32 C32 C33 F33 1.2(6)
C31 C32 C33 F33 179.1(4)
F32 C32 C33 C34 -178.1(4)
C31 C32 C33 C34 -0.2(7)
F33 C33 C34 F34 1.0(7)
C32 C33 C34 F34 -179.7(4)
F33 C33 C34 C35 -179.5(4)
C32 C33 C34 C35 -0.2(7)
F34 C34 C35 F35 0.1(7)
C33 C34 C35 F35 -179.4(4)
F34 C34 C35 C36 -179.6(4)
C33 C34 C35 C36 0.9(7)
F35 C35 C36 F36 -0.8(7)
C34 C35 C36 F36 178.8(4)
F35 C35 C36 C31 179.1(4)
C34 C35 C36 C31 -1.2(7)
C32 C31 C36 F36 -179.3(4)
B1 C31 C36 F36 -2.6(6)
C32 C31 C36 C35 0.8(6)
B1 C31 C36 C35 177.5(4)
O1 B1 C41 C42 29.5(5)
C31 B1 C41 C42 -92.3(4)
C3 B1 C41 C42 126.3(4)
O1 B1 C41 C46 -146.7(3)
C31 B1 C41 C46 91.5(4)
C3 B1 C41 C46 -49.9(5)
O1 Li1 F42 C42 -3.9(5)
F32 Li1 F42 C42 82.9(4)
N1 Li1 F42 C42 -149.5(3)
Li1 F42 C42 C43 162.2(4)
Li1 F42 C42 C41 -19.0(5)
C46 C41 C42 C43 2.4(5)
B1 C41 C42 C43 -174.1(4)
C46 C41 C42 F42 -176.3(3)
B1 C41 C42 F42 7.1(5)
F42 C42 C43 F43 -2.2(5)
C41 C42 C43 F43 179.1(3)
F42 C42 C43 C44 177.0(3)
C41 C42 C43 C44 -1.8(6)
F43 C43 C44 F44 -0.5(6)
C42 C43 C44 F44 -179.6(3)
F43 C43 C44 C45 179.5(4)
C42 C43 C44 C45 0.3(6)
F44 C44 C45 F45 -0.4(6)
C43 C44 C45 F45 179.6(4)
F44 C44 C45 C46 -179.8(4)
C43 C44 C45 C46 0.2(6)
F45 C45 C46 F46 0.5(6)
C44 C45 C46 F46 179.9(4)
F45 C45 C46 C41 -178.8(4)
C44 C45 C46 C41 0.6(6)
C42 C41 C46 F46 178.9(3)
B1 C41 C46 F46 -4.5(6)
C42 C41 C46 C45 -1.8(6)
B1 C41 C46 C45 174.8(4)
O1 Li1 N1 C55 -2.3(9)
F32 Li1 N1 C55 -155.2(4)
F42 Li1 N1 C55 102.2(4)
O1 Li1 N1 C51 137.1(7)
F32 Li1 N1 C51 -15.7(6)
F42 Li1 N1 C51 -118.4(4)
C55 N1 C51 C57 -163.4(4)
Li1 N1 C51 C57 61.1(5)
C55 N1 C51 C56 79.2(5)
Li1 N1 C51 C56 -56.3(5)
C55 N1 C51 C52 -44.7(5)
Li1 N1 C51 C52 179.8(3)
N1 C51 C52 C53 50.5(5)
C57 C51 C52 C53 166.7(4)
C56 C51 C52 C53 -72.7(5)
C51 C52 C53 C54 -58.4(5)
C52 C53 C54 C55 57.9(5)
C51 N1 C55 C58 163.1(4)
Li1 N1 C55 C58 -57.9(4)
C51 N1 C55 C59 -79.0(5)
Li1 N1 C55 C59 60.0(4)
C51 N1 C55 C54 44.2(5)
Li1 N1 C55 C54 -176.8(4)
C53 C54 C55 N1 -49.8(5)
C53 C54 C55 C58 -166.5(4)
C53 C54 C55 C59 73.3(5)
